data_1561304
loop_
_publ_author_name
'Tsymbarenko, Dmitry'
'Martynova, Irina'
'Grebenyuk, Dimitry'
'Shegolev, Vsevolod'
'Kuzmina, Natalia'

_publ_section_title
;
 One-dimensional coordination polymers of whole row rare earth
 tris-pivalates
;
_journal_name_full 'Journal of Solid State Chemistry'
_journal_page_first 876
_journal_page_last 884
_journal_paper_doi 10.1016/j.jssc.2017.12.024
_journal_volume 258
_journal_year 2018
_chemical_formula_moiety 'C15 H27 O6 Y1'
_chemical_formula_sum 'C15 H27 O6 Y'
_chemical_formula_weight 392.3
_chemical_name_common 'yttium pivalate'
_chemical_name_systematic ' catena-tris(mu2-2,2-dimethylpropionato-O,O')yttrium(iii)'
_space_group_IT_number 176
_space_group_name_Hall '-P 6c'
_space_group_name_H-M_alt 'P 63/m'
_symmetry_cell_setting hexagonal
_symmetry_Int_Tables_number 176
_symmetry_space_group_name_Hall '-P 6c'
_symmetry_space_group_name_H-M 'P 63/m'
_cell_angle_alpha 90
_cell_angle_beta 90
_cell_angle_gamma 120
_cell_formula_units_Z 2
_cell_length_a 11.5115(2)
_cell_length_b 11.5115(2)
_cell_length_c 9.3896(3)
_cell_measurement_temperature 293
_cell_volume 1077.56(4)
_diffrn_ambient_temperature 293
_diffrn_detector SC-70
_diffrn_detector_type scintillator
_diffrn_measurement_device_type 'Rigaku SmartLab'
_diffrn_radiation_monochromator graphite
_diffrn_radiation_probe x-ray
_diffrn_radiation_type 'Cu K\a'
_diffrn_radiation_wavelength 1.541871
_diffrn_source '9 KW rotating anode'
_diffrn_source_target Cu
_exptl_absorpt_coefficient_mu 3.989
_exptl_absorpt_correction_type none
_exptl_crystal_density_diffrn 1.209
_exptl_crystal_F_000 354
_pd_char_colour white
_pd_char_particle_morphology powder
_pd_instr_location ' ?'
_pd_meas_2theta_range_inc 0.02
_pd_meas_2theta_range_max 80.000
_pd_meas_2theta_range_min 6.000
_pd_meas_number_of_points 3701
_pd_meas_scan_method cont
_pd_prep_temperature 293
_pd_proc_2theta_range_inc 0.02
_pd_proc_2theta_range_max 80
_pd_proc_2theta_range_min 6
_pd_proc_ls_background_function '12 Legendre polynoms'
_pd_proc_ls_pref_orient_corr 'March & Dollase'
_pd_proc_ls_profile_function Pseudo-Voigt
_pd_proc_ls_prof_R_factor 0.0559
_pd_proc_ls_prof_wR_expected 0.0148
_pd_proc_ls_prof_wR_factor 0.0841
_pd_spec_mount_mode reflection
_pd_spec_shape flat_sheet
_pd_spec_size_axial 20
_pd_spec_size_equat 20
_pd_spec_size_thick 0.5
_refine_diff_density_max 0.27
_refine_diff_density_min -0.28
_refine_ls_goodness_of_fit_all 5.70
_refine_ls_hydrogen_treatment noref
_refine_ls_number_constraints 7
_refine_ls_number_parameters 37
_refine_ls_number_restraints 14
_refine_ls_R_factor_all 0.0414
_refine_ls_R_factor_gt 0.0414
_refine_ls_shift/su_max 0.0335
_refine_ls_shift/su_mean 0.0068
_refine_ls_weighting_scheme sigma
_refine_ls_wR_factor_all 0.0516
_refine_ls_wR_factor_gt 0.0516
_cod_data_source_file JSSC-2018-258-876.cif
_cod_data_source_block 2
_cod_depositor_comments
;
The following automatic conversions were performed:

data item '_diffrn_radiation_probe' value 'X-ray' was changed to
'x-ray' in accordance with the built-in table derived from the CIF
Core dictionary named 'cif_core.dic' version 2.4.5 last updated on
2014-11-21.

Automatic conversion script
Id: cif_fix_values 8369 2020-08-20 11:38:08Z andrius 
;
_cod_original_cell_volume 1077.56(5)
_cod_original_formula_sum 'C15 H27 O6 Y1'
_cod_database_code 1561304

loop_
_space_group_symop_id
_space_group_symop_operation_xyz
1 x,y,z
2 -y,x-y,z
3 -x+y,-x,z
4 -x,-y,z+1/2
5 y,-x+y,z+1/2
6 x-y,x,z+1/2
7 -x,-y,-z
8 y,-x+y,-z
9 x-y,x,-z
10 x,y,-z+1/2
11 -y,x-y,-z+1/2
12 -x+y,-x,-z+1/2

loop_
_atom_site_label
_atom_site_type_symbol
_atom_site_fract_x
_atom_site_fract_y
_atom_site_fract_z
_atom_site_adp_type
_atom_site_U_iso_or_equiv
_atom_site_site_symmetry_multiplicity
_atom_site_occupancy
_atom_site_calc_flag
_atom_site_refinement_flags
_atom_site_disorder_assembly
_atom_site_disorder_group
Y1 Y 0 0 0.5 Uani 0.0457(15) 2 1 d . . .
O1 O 0.0000(10) -0.1590(6) 0.8665(4) Uiso 0.096(3) 12 1 d . . .
C1 C -0.0079(11) -0.2151(6) 0.75 Uiso 0.064(4) 6 1 d . . .
C3 C -0.1172(7) -0.4325(7) 0.8816(5) Uiso 0.064(4) 12 0.75 d . . .
C4 C 0.0968(9) -0.3594(11) 0.75 Uiso 0.064(4) 6 0.75 d . . .
C2 C -0.0355(6) -0.3590(5) 0.75 Uiso 0.064(4) 6 1 d . . .
C4a C -0.1869(8) -0.4564(10) 0.75 Uiso 0.064(4) 6 0.25 d . . .
C3a C 0.0281(8) -0.3833(8) 0.8823(5) Uiso 0.064(4) 12 0.25 d . . .

loop_
_atom_site_aniso_label
_atom_site_aniso_type_symbol
_atom_site_aniso_U_11
_atom_site_aniso_U_22
_atom_site_aniso_U_33
_atom_site_aniso_U_12
_atom_site_aniso_U_13
_atom_site_aniso_U_23
Y1 Y 0.0625(16) 0.0625(16) 0.012(3) 0.0312(8) 0 0

loop_
_atom_type_symbol
_atom_type_scat_dispersion_real
_atom_type_scat_dispersion_imag
_atom_type_scat_source
C 0.0181 0.0091 'International Tables Vol C tables 4.2.6.8 and 6.1.1.1'
H 0.0000 0.0000 'International Tables Vol C tables 4.2.6.8 and 6.1.1.1'
O 0.0492 0.0322 'International Tables Vol C tables 4.2.6.8 and 6.1.1.1'
Y -0.2670 2.0244 'International Tables Vol C tables 4.2.6.8 and 6.1.1.1'

loop_
_geom_angle_atom_site_label_1
_geom_angle_atom_site_label_2
_geom_angle_atom_site_label_3
_geom_angle_site_symmetry_1
_geom_angle_site_symmetry_2
_geom_angle_site_symmetry_3
_geom_angle
O1 Y1 O1 4_554 . 5_554 91.2(3)
O1 Y1 O1 4_554 . 6_554 91.2(4)
O1 Y1 O1 4_554 . 10_556 180.0(5)
O1 Y1 O1 4_554 . 11_556 88.8(3)
O1 Y1 O1 4_554 . 12_556 88.8(4)
O1 Y1 O1 5_554 . 6_554 91.2(3)
O1 Y1 O1 5_554 . 10_556 88.8(3)
O1 Y1 O1 5_554 . 11_556 180.0(5)
O1 Y1 O1 5_554 . 12_556 88.8(3)
O1 Y1 O1 6_554 . 10_556 88.8(4)
O1 Y1 O1 6_554 . 11_556 88.8(3)
O1 Y1 O1 6_554 . 12_556 180.0(5)
O1 Y1 O1 10_556 . 11_556 91.2(3)
O1 Y1 O1 10_556 . 12_556 91.2(4)
O1 Y1 O1 11_556 . 12_556 91.2(3)
Y1 O1 C1 4_555 . . 152.9(7)
O1 C1 O1 . . 10_556 122.1(9)
O1 C1 C2 . . . 118.9(5)
O1 C1 C2 10_556 . . 118.9(5)
C2 C3 C4a . . . 62.4(4)
C2 C3 C3a . . . 61.6(4)
C4a C3 C3a . . . 120.0(5)
C2 C4 C3a . . . 62.7(6)
C2 C4 C3a . . 10_556 62.7(6)
C3a C4 C3a . . 10_556 121.5(8)
C1 C2 C3 . . . 109.8(5)
C1 C2 C3 . . 10_556 109.8(5)
C1 C2 C4 . . . 109.8(7)
C1 C2 C4a . . . 109.8(8)
C1 C2 C3a . . . 109.8(4)
C1 C2 C3a . . 10_556 109.8(4)
C3 C2 C3 . . 10_556 108.0(4)
C3 C2 C4 . . . 109.7(5)
C3 C2 C4a . . . 55.5(3)
C3 C2 C3a . . . 57.5(4)
C3 C2 C3a . . 10_556 140.4(6)
C3 C2 C4 10_556 . . 109.7(5)
C3 C2 C4a 10_556 . . 55.5(3)
C3 C2 C3a 10_556 . . 140.4(6)
C3 C2 C3a 10_556 . 10_556 57.5(4)
C4 C2 C4a . . . 140.4(8)
C4 C2 C3a . . . 55.4(4)
C4 C2 C3a . . 10_556 55.4(4)
C4a C2 C3a . . . 109.8(4)
C4a C2 C3a . . 10_556 109.8(4)
C3a C2 C3a . . 10_556 107.9(7)
C3 C4a C3 . . 10_556 120.5(7)
C3 C4a C2 . . . 62.2(4)
C3 C4a C2 10_556 . . 62.2(4)
C3 C3a C4 . . . 119.0(6)
C3 C3a C2 . . . 60.9(4)
C4 C3a C2 . . . 61.9(5)

loop_
_geom_bond_atom_site_label_1
_geom_bond_atom_site_label_2
_geom_bond_site_symmetry_1
_geom_bond_site_symmetry_2
_geom_bond_distance
Y1 O1 . 4_554 2.218(8)
Y1 O1 . 5_554 2.218(7)
Y1 O1 . 6_554 2.218(12)
Y1 O1 . 10_556 2.218(8)
Y1 O1 . 11_556 2.218(7)
Y1 O1 . 12_556 2.218(12)
O1 C1 . . 1.251(7)
C1 C2 . . 1.523(10)
C3 C2 . . 1.527(6)
C3 C4a . . 1.423(7)
C3 C3a . . 1.474(12)
C4 C2 . . 1.525(14)
C4 C3a . . 1.424(8)
C4 C3a . 10_556 1.424(8)
C2 C4a . . 1.530(9)
C2 C3a . . 1.537(9)
C2 C3a . 10_556 1.537(9)

loop_
_restr_angle_atom_site_label_1
_restr_angle_site_symmetry_1
_restr_angle_atom_site_label_2
_restr_angle_site_symmetry_2
_restr_angle_atom_site_label_3
_restr_angle_site_symmetry_3
_restr_angle_target
_restr_angle_target_weight_param
C1 . C2 . C3 . 109.8 0.01
C1 . C2 . C4 . 109.8 0.01
C3 . C2 . C4 . 109.8 0.01
C1 . C2 . C3a . 109.8 0.01
C1 . C2 . C4a . 109.8 0.01
C3a . C2 . C4a . 109.8 0.01
O1 . C1 . C2 . 118.9 0.01
O1 . C1 . O1 10_556 122.08 0.01

loop_
_restr_distance_atom_site_label_1
_restr_distance_site_symmetry_1
_restr_distance_atom_site_label_2
_restr_distance_site_symmetry_2
_restr_distance_target
_restr_distance_target_weight_param
C1 . O1 . 1.27 0.001
C1 . C2 . 1.506 0.001
C2 . C3 . 1.536 0.001
C2 . C4 . 1.536 0.001
C2 . C3a . 1.536 0.001
C2 . C4a . 1.536 0.001
